data_4064115
loop_
_publ_author_name
'Burlakov, Vladimir V.'
'Kaleta, Katharina'
'Beweries, Torsten'
'Arndt, Perdita'
'Baumann, Wolfgang'
'Spannenberg, Anke'
'Shur, Vladimir B.'
'Rosenthal, Uwe'

_publ_section_title
;
 Reactions of Five-Membered Metallacyclocumulenes Cp2M(\h4-t-Bu-C4-t-Bu)
 (M = Ti, Zr) with Diisobutylaluminum Hydride
;
_journal_issue 5
_journal_name_full Organometallics
_journal_page_first 1157
_journal_paper_doi 10.1021/om1011374
_journal_volume 30
_journal_year 2011
_chemical_formula_sum 'C33 H50 Al O Ti'
_chemical_formula_weight 537.61
_chemical_name_systematic
; 
 ? 
;
_space_group_IT_number 13
_symmetry_cell_setting monoclinic
_symmetry_space_group_name_Hall '-P 2yc'
_symmetry_space_group_name_H-M 'P 1 2/c 1'
_atom_sites_solution_hydrogens geom
_atom_sites_solution_primary direct
_atom_sites_solution_secondary difmap
_audit_creation_method SHELXL-97
_cell_angle_alpha 90.00
_cell_angle_beta 106.406(3)
_cell_angle_gamma 90.00
_cell_formula_units_Z 4
_cell_length_a 15.4074(6)
_cell_length_b 9.9765(2)
_cell_length_c 20.8968(7)
_cell_measurement_reflns_used 6009
_cell_measurement_temperature 200(2)
_cell_measurement_theta_max 27.29
_cell_measurement_theta_min 2.01
_cell_volume 3081.31(18)
_computing_cell_refinement X-AREA
_computing_data_collection 'X-AREA (Stoe & Cie, 2005)'
_computing_data_reduction X-AREA
_computing_molecular_graphics 'XP in SHELXTL'
_computing_structure_refinement 'SHELXL-97 (Sheldrick, 2008)'
_computing_structure_solution 'SHELXS-97 (Sheldrick, 2008)'
_diffrn_ambient_temperature 200(2)
_diffrn_measured_fraction_theta_full 1.000
_diffrn_measured_fraction_theta_max 1.000
_diffrn_measurement_device_type 'STOE IPDS II'
_diffrn_measurement_method \w
_diffrn_radiation_monochromator graphite
_diffrn_radiation_source 'fine-focus sealed tube'
_diffrn_radiation_type MoK\a
_diffrn_radiation_wavelength 0.71073
_diffrn_reflns_av_R_equivalents 0.0609
_diffrn_reflns_av_sigmaI/netI 0.0666
_diffrn_reflns_limit_h_max 20
_diffrn_reflns_limit_h_min -20
_diffrn_reflns_limit_k_max 12
_diffrn_reflns_limit_k_min -12
_diffrn_reflns_limit_l_max 27
_diffrn_reflns_limit_l_min -27
_diffrn_reflns_number 49369
_diffrn_reflns_theta_full 27.50
_diffrn_reflns_theta_max 27.50
_diffrn_reflns_theta_min 2.03
_exptl_absorpt_coefficient_mu 0.329
_exptl_absorpt_correction_T_max 0.9700
_exptl_absorpt_correction_T_min 0.8709
_exptl_absorpt_correction_type numerical
_exptl_absorpt_process_details 'X-SHAPE and X-RED32 (Stoe & Cie, 2005)'
_exptl_crystal_colour yellow
_exptl_crystal_density_diffrn 1.159
_exptl_crystal_density_method 'not measured'
_exptl_crystal_description plate
_exptl_crystal_F_000 1164
_exptl_crystal_size_max 0.40
_exptl_crystal_size_mid 0.25
_exptl_crystal_size_min 0.10
_refine_diff_density_max 0.545
_refine_diff_density_min -0.323
_refine_diff_density_rms 0.043
_refine_ls_extinction_method none
_refine_ls_goodness_of_fit_ref 0.852
_refine_ls_hydrogen_treatment mixed
_refine_ls_matrix_type full
_refine_ls_number_parameters 313
_refine_ls_number_reflns 7071
_refine_ls_number_restraints 16
_refine_ls_restrained_S_all 0.853
_refine_ls_R_factor_all 0.0860
_refine_ls_R_factor_gt 0.0446
_refine_ls_shift/su_max 0.000
_refine_ls_shift/su_mean 0.000
_refine_ls_structure_factor_coef Fsqd
_refine_ls_weighting_details 'calc w=1/[\s^2^(Fo^2^)+(0.0510P)^2^+0.0000P] where P=(Fo^2^+2Fc^2^)/3'
_refine_ls_weighting_scheme calc
_refine_ls_wR_factor_gt 0.0909
_refine_ls_wR_factor_ref 0.0997
_reflns_number_gt 4258
_reflns_number_total 7071
_reflns_threshold_expression >2sigma(I)
_cod_data_source_file om1011374_si_002.cif
_cod_data_source_block ks1107
_cod_original_cell_volume 3081.30(17)
_cod_original_sg_symbol_H-M P2/c
_cod_database_code 4064115

loop_
_symmetry_equiv_pos_as_xyz
'x, y, z'
'-x, y, -z+1/2'
'-x, -y, -z'
'x, -y, z-1/2'

loop_
_atom_site_label
_atom_site_type_symbol
_atom_site_fract_x
_atom_site_fract_y
_atom_site_fract_z
_atom_site_U_iso_or_equiv
_atom_site_adp_type
_atom_site_occupancy
_atom_site_symmetry_multiplicity
_atom_site_calc_flag
_atom_site_refinement_flags
_atom_site_disorder_assembly
_atom_site_disorder_group
C13 C 0.45408(13) 0.3734(2) 0.04080(10) 0.0545(7) Uani 1 1 d G . .
H13 H 0.4481 0.3579 -0.0051 0.065 Uiso 1 1 calc R . .
C14 C 0.43211(15) 0.4903(2) 0.06793(15) 0.0735(9) Uani 1 1 d G A .
H14 H 0.4083 0.5693 0.0440 0.088 Uiso 1 1 calc R . .
C15 C 0.45073(16) 0.4722(3) 0.13594(14) 0.1054(16) Uani 1 1 d G A .
H15 H 0.4420 0.5366 0.1670 0.126 Uiso 1 1 calc R . .
C16 C 0.48422(14) 0.3442(3) 0.15083(10) 0.0949(14) Uani 1 1 d G A .
H16 H 0.5026 0.3050 0.1940 0.114 Uiso 1 1 calc R . .
C17 C 0.48629(12) 0.2832(2) 0.09203(12) 0.0623(8) Uani 1 1 d G A .
H17 H 0.5064 0.1945 0.0876 0.075 Uiso 1 1 calc R . .
C18A C 0.2577(3) 0.2413(4) 0.1642(2) 0.0429(12) Uiso 0.590(9) 1 d PG A 1
H18A H 0.2732 0.1532 0.1808 0.051 Uiso 0.590(9) 1 calc PR A 1
C19A C 0.1874(3) 0.2756(4) 0.1078(2) 0.0420(14) Uiso 0.590(9) 1 d PG A 1
H19A H 0.1468 0.2148 0.0793 0.050 Uiso 0.590(9) 1 calc PR A 1
C20A C 0.1874(3) 0.4150(4) 0.1008(2) 0.0469(13) Uiso 0.590(9) 1 d PG A 1
H20A H 0.1468 0.4656 0.0666 0.056 Uiso 0.590(9) 1 calc PR A 1
C21A C 0.2576(3) 0.4670(4) 0.1528(2) 0.0459(13) Uiso 0.590(9) 1 d PG A 1
H21A H 0.2731 0.5590 0.1602 0.055 Uiso 0.590(9) 1 calc PR A 1
C22A C 0.3011(2) 0.3596(5) 0.19203(17) 0.0391(12) Uiso 0.590(9) 1 d PG A 1
H22A H 0.3512 0.3660 0.2307 0.047 Uiso 0.590(9) 1 calc PR A 1
C18B C 0.2375(4) 0.2178(5) 0.1480(3) 0.0407(18) Uiso 0.410(9) 1 d PG A 2
H18B H 0.2318 0.1230 0.1485 0.049 Uiso 0.410(9) 1 calc PR A 2
C19B C 0.1816(3) 0.3058(6) 0.1014(3) 0.0355(18) Uiso 0.410(9) 1 d PG A 2
H19B H 0.1317 0.2807 0.0650 0.043 Uiso 0.410(9) 1 calc PR A 2
C20B C 0.2128(4) 0.4374(5) 0.1183(3) 0.0443(17) Uiso 0.410(9) 1 d PG A 2
H20B H 0.1876 0.5167 0.0953 0.053 Uiso 0.410(9) 1 calc PR A 2
C21B C 0.2879(4) 0.4307(6) 0.1753(3) 0.0423(18) Uiso 0.410(9) 1 d PG A 2
H21B H 0.3223 0.5048 0.1975 0.051 Uiso 0.410(9) 1 calc PR A 2
C22B C 0.3032(3) 0.2950(8) 0.1936(2) 0.0421(18) Uiso 0.410(9) 1 d PG A 2
H22B H 0.3496 0.2615 0.2304 0.051 Uiso 0.410(9) 1 calc PR A 2
C1 C 0.33664(13) 0.1130(2) 0.06701(11) 0.0335(5) Uani 1 1 d . A .
C2 C 0.30057(13) 0.16170(19) 0.00839(10) 0.0295(4) Uani 1 1 d . A .
C3 C 0.29100(14) 0.1266(2) -0.06146(10) 0.0305(4) Uani 1 1 d . . .
C4 C 0.26727(13) 0.22253(19) -0.10796(10) 0.0290(4) Uani 1 1 d . . .
C5 C 0.37281(15) -0.0227(2) 0.09599(11) 0.0417(5) Uani 1 1 d . . .
C6 C 0.42853(17) -0.0145(3) 0.16893(12) 0.0575(7) Uani 1 1 d . . .
H6A H 0.4834 0.0380 0.1724 0.086 Uiso 1 1 calc R . .
H6B H 0.4453 -0.1051 0.1862 0.086 Uiso 1 1 calc R . .
H6C H 0.3927 0.0288 0.1951 0.086 Uiso 1 1 calc R . .
C7 C 0.4313(2) -0.0846(3) 0.05603(13) 0.0585(7) Uani 1 1 d . . .
H7A H 0.3961 -0.0924 0.0092 0.088 Uiso 1 1 calc R . .
H7B H 0.4514 -0.1738 0.0738 0.088 Uiso 1 1 calc R . .
H7C H 0.4842 -0.0275 0.0594 0.088 Uiso 1 1 calc R . .
C8 C 0.29088(18) -0.1138(3) 0.09151(15) 0.0609(7) Uani 1 1 d . . .
H8A H 0.2542 -0.0758 0.1185 0.091 Uiso 1 1 calc R . .
H8B H 0.3120 -0.2033 0.1083 0.091 Uiso 1 1 calc R . .
H8C H 0.2542 -0.1204 0.0449 0.091 Uiso 1 1 calc R . .
C9 C 0.26322(15) 0.2037(2) -0.18111(10) 0.0353(5) Uani 1 1 d . . .
C10 C 0.34766(16) 0.2652(2) -0.19334(12) 0.0456(6) Uani 1 1 d . . .
H10A H 0.3499 0.3611 -0.1828 0.068 Uiso 1 1 calc R . .
H10B H 0.3458 0.2533 -0.2403 0.068 Uiso 1 1 calc R . .
H10C H 0.4016 0.2209 -0.1649 0.068 Uiso 1 1 calc R . .
C11 C 0.2592(2) 0.0557(2) -0.20174(13) 0.0554(7) Uani 1 1 d . . .
H11A H 0.2530 0.0494 -0.2496 0.083 Uiso 1 1 calc R . .
H11B H 0.2071 0.0128 -0.1921 0.083 Uiso 1 1 calc R . .
H11C H 0.3149 0.0104 -0.1767 0.083 Uiso 1 1 calc R . .
C12 C 0.17933(17) 0.2741(3) -0.22549(12) 0.0493(6) Uani 1 1 d . . .
H12A H 0.1800 0.3687 -0.2126 0.074 Uiso 1 1 calc R . .
H12B H 0.1247 0.2310 -0.2200 0.074 Uiso 1 1 calc R . .
H12C H 0.1796 0.2678 -0.2722 0.074 Uiso 1 1 calc R . .
C23 C 0.08625(14) 0.3242(2) -0.06377(12) 0.0395(5) Uani 1 1 d . . .
H23A H 0.0707 0.3849 -0.0312 0.047 Uiso 1 1 calc R . .
H23B H 0.0538 0.3576 -0.1088 0.047 Uiso 1 1 calc R . .
C24 C 0.04763(14) 0.1852(2) -0.05572(12) 0.0415(5) Uani 1 1 d . . .
H24 H 0.0931 0.1378 -0.0190 0.050 Uiso 1 1 calc R . .
C25 C -0.03995(18) 0.1944(3) -0.03588(18) 0.0709(9) Uani 1 1 d . . .
H25A H -0.0852 0.2439 -0.0702 0.106 Uiso 1 1 calc R . .
H25B H -0.0286 0.2413 0.0069 0.106 Uiso 1 1 calc R . .
H25C H -0.0625 0.1040 -0.0316 0.106 Uiso 1 1 calc R . .
C26 C 0.03313(19) 0.1008(3) -0.11861(15) 0.0606(7) Uani 1 1 d . . .
H26A H 0.0111 0.0118 -0.1110 0.091 Uiso 1 1 calc R . .
H26B H 0.0905 0.0917 -0.1297 0.091 Uiso 1 1 calc R . .
H26C H -0.0115 0.1445 -0.1556 0.091 Uiso 1 1 calc R . .
C29 C 0.18932(16) 0.7554(2) -0.10168(14) 0.0530(7) Uani 1 1 d D . .
H29A H 0.1872 0.8335 -0.0729 0.064 Uiso 0.634(11) 1 calc PR B 1
H29B H 0.1504 0.7732 -0.1474 0.064 Uiso 0.634(11) 1 calc PR B 1
H29C H 0.2084 0.8237 -0.0661 0.064 Uiso 0.366(11) 1 calc PR B 2
H29D H 0.1380 0.7918 -0.1373 0.064 Uiso 0.366(11) 1 calc PR B 2
C30 C 0.16136(17) 0.62910(18) -0.07382(14) 0.0502(6) Uani 1 1 d D B .
H30A H 0.1766 0.6337 -0.0246 0.060 Uiso 1 1 calc R . .
H30B H 0.0955 0.6139 -0.0920 0.060 Uiso 1 1 calc R . .
C31 C 0.0000 0.1558(3) 0.2500 0.0520(9) Uani 1 2 d SD . .
D31 H 0.0000 0.0606 0.2500 0.062 Uiso 1 2 calc SR . .
C32 C 0.05332(16) 0.2249(2) 0.21837(12) 0.0540(7) Uani 1 1 d D . .
D32 H 0.0899 0.1772 0.1964 0.065 Uiso 1 1 calc R . .
C33 C 0.05380(17) 0.3630(2) 0.21850(13) 0.0592(7) Uani 1 1 d D . .
D33 H 0.0910 0.4107 0.1970 0.071 Uiso 1 1 calc R . .
C34 C 0.0000 0.4315(4) 0.2500 0.0609(10) Uani 1 2 d SD . .
D34 H 0.0000 0.5267 0.2500 0.073 Uiso 1 2 calc SR . .
Al1 Al 0.21803(4) 0.34384(6) -0.05303(3) 0.03026(15) Uani 1 1 d . A .
Ti1 Ti 0.32901(3) 0.32078(4) 0.08495(2) 0.03611(11) Uani 1 1 d . . .
O1 O 0.21246(9) 0.52254(13) -0.09470(8) 0.0394(4) Uani 1 1 d D . .
H1 H 0.2735(15) 0.422(2) 0.0184(12) 0.045(6) Uiso 1 1 d . . .
H3 H 0.3059(13) 0.037(2) -0.0691(10) 0.031(5) Uiso 1 1 d . . .
C27A C 0.2776(3) 0.5810(3) -0.1255(3) 0.0369(12) Uiso 0.634(11) 1 d PD B 1
H27A H 0.2553 0.5764 -0.1748 0.044 Uiso 0.634(11) 1 calc PR B 1
H27B H 0.3368 0.5350 -0.1105 0.044 Uiso 0.634(11) 1 calc PR B 1
C28A C 0.2847(2) 0.7241(3) -0.1017(3) 0.0523(14) Uiso 0.634(11) 1 d PD B 1
H28A H 0.3270 0.7324 -0.0563 0.063 Uiso 0.634(11) 1 calc PR B 1
H28B H 0.3049 0.7839 -0.1324 0.063 Uiso 0.634(11) 1 calc PR B 1
C28B C 0.2667(4) 0.7213(6) -0.1294(4) 0.038(2) Uiso 0.366(11) 1 d PD B 2
H28C H 0.2468 0.7198 -0.1788 0.045 Uiso 0.366(11) 1 calc PR B 2
H28D H 0.3167 0.7866 -0.1143 0.045 Uiso 0.366(11) 1 calc PR B 2
C27B C 0.2955(3) 0.5840(6) -0.1017(5) 0.044(2) Uiso 0.366(11) 1 d PD B 2
H27C H 0.3205 0.5315 -0.1326 0.053 Uiso 0.366(11) 1 calc PR B 2
H27D H 0.3418 0.5901 -0.0579 0.053 Uiso 0.366(11) 1 calc PR B 2

loop_
_atom_site_aniso_label
_atom_site_aniso_U_11
_atom_site_aniso_U_22
_atom_site_aniso_U_33
_atom_site_aniso_U_23
_atom_site_aniso_U_13
_atom_site_aniso_U_12
C13 0.0459(14) 0.0797(18) 0.0437(15) -0.0082(14) 0.0218(12) -0.0324(13)
C14 0.0674(19) 0.0631(18) 0.101(3) -0.0089(18) 0.0416(19) -0.0320(15)
C15 0.085(3) 0.146(4) 0.104(3) -0.082(3) 0.058(2) -0.080(3)
C16 0.0513(18) 0.188(4) 0.0398(17) -0.002(2) 0.0027(14) -0.060(2)
C17 0.0301(12) 0.0791(18) 0.075(2) 0.0046(17) 0.0114(13) -0.0211(12)
C1 0.0266(10) 0.0465(12) 0.0292(12) 0.0039(9) 0.0108(9) -0.0052(9)
C2 0.0284(10) 0.0340(10) 0.0279(11) 0.0008(9) 0.0110(8) -0.0041(8)
C3 0.0350(11) 0.0288(10) 0.0282(11) -0.0014(8) 0.0095(9) 0.0014(8)
C4 0.0309(10) 0.0290(10) 0.0279(11) 0.0005(8) 0.0095(9) 0.0016(8)
C5 0.0377(12) 0.0548(13) 0.0311(13) 0.0111(10) 0.0076(10) 0.0022(10)
C6 0.0505(15) 0.0815(19) 0.0367(15) 0.0174(13) 0.0063(12) 0.0084(13)
C7 0.0692(18) 0.0676(17) 0.0412(16) 0.0175(13) 0.0195(14) 0.0230(14)
C8 0.0575(17) 0.0565(15) 0.0636(19) 0.0236(14) 0.0085(14) -0.0055(13)
C9 0.0480(12) 0.0334(11) 0.0260(11) 0.0016(8) 0.0129(9) 0.0038(9)
C10 0.0557(15) 0.0509(13) 0.0366(14) 0.0058(11) 0.0233(12) 0.0061(11)
C11 0.098(2) 0.0392(13) 0.0343(14) -0.0060(10) 0.0280(14) 0.0007(13)
C12 0.0525(14) 0.0600(15) 0.0304(13) 0.0060(11) 0.0037(11) 0.0077(12)
C23 0.0360(11) 0.0358(11) 0.0486(14) -0.0016(10) 0.0150(10) 0.0011(9)
C24 0.0327(11) 0.0424(12) 0.0503(14) 0.0025(11) 0.0130(10) -0.0035(10)
C25 0.0497(15) 0.0686(18) 0.106(3) 0.0009(17) 0.0402(16) -0.0108(14)
C26 0.0552(17) 0.0540(15) 0.068(2) -0.0130(14) 0.0107(14) -0.0112(13)
C29 0.0646(17) 0.0332(12) 0.0592(17) 0.0009(11) 0.0142(14) 0.0050(11)
C30 0.0558(15) 0.0333(12) 0.0668(18) -0.0002(11) 0.0256(14) 0.0094(10)
C31 0.0470(19) 0.064(2) 0.045(2) 0.000 0.0144(17) 0.000
C32 0.0410(14) 0.0789(18) 0.0466(16) -0.0060(13) 0.0198(12) 0.0025(12)
C33 0.0506(15) 0.084(2) 0.0497(17) 0.0034(14) 0.0247(13) -0.0114(14)
C34 0.067(3) 0.061(2) 0.059(3) 0.000 0.026(2) 0.000
Al1 0.0337(3) 0.0280(3) 0.0321(4) -0.0025(3) 0.0143(3) -0.0016(2)
Ti1 0.0363(2) 0.0490(2) 0.0264(2) -0.00727(18) 0.01435(16) -0.01400(18)
O1 0.0511(9) 0.0263(7) 0.0478(10) 0.0003(7) 0.0255(8) 0.0018(6)

loop_
_atom_type_symbol
_atom_type_description
_atom_type_scat_dispersion_real
_atom_type_scat_dispersion_imag
_atom_type_scat_source
C C 0.0033 0.0016 'International Tables Vol C Tables 4.2.6.8 and 6.1.1.4'
H H 0.0000 0.0000 'International Tables Vol C Tables 4.2.6.8 and 6.1.1.4'
Al Al 0.0645 0.0514 'International Tables Vol C Tables 4.2.6.8 and 6.1.1.4'
Ti Ti 0.2776 0.4457 'International Tables Vol C Tables 4.2.6.8 and 6.1.1.4'
O O 0.0106 0.0060 'International Tables Vol C Tables 4.2.6.8 and 6.1.1.4'

loop_
_geom_angle_atom_site_label_1
_geom_angle_atom_site_label_2
_geom_angle_atom_site_label_3
_geom_angle
_geom_angle_site_symmetry_1
_geom_angle_site_symmetry_3
C17 C13 C14 108.0 . .
C17 C13 Ti1 73.31(8) . .
C14 C13 Ti1 73.27(8) . .
C13 C14 C15 108.0 . .
C13 C14 Ti1 73.55(7) . .
C15 C14 Ti1 73.20(7) . .
C16 C15 C14 108.0 . .
C16 C15 Ti1 73.39(8) . .
C14 C15 Ti1 73.56(7) . .
C15 C16 C17 108.0 . .
C15 C16 Ti1 73.35(8) . .
C17 C16 Ti1 73.58(7) . .
C13 C17 C16 108.0 . .
C13 C17 Ti1 73.52(8) . .
C16 C17 Ti1 73.19(7) . .
C22A C18A C19A 108.0 . .
C22A C18A Ti1 75.30(14) . .
C19A C18A Ti1 74.36(13) . .
C20A C19A C18A 108.0 . .
C20A C19A Ti1 76.45(14) . .
C18A C19A Ti1 71.56(13) . .
C19A C20A C21A 108.0 . .
C19A C20A Ti1 70.32(14) . .
C21A C20A Ti1 74.19(13) . .
C20A C21A C22A 108.0 . .
C20A C21A Ti1 73.16(13) . .
C22A C21A Ti1 70.78(13) . .
C18A C22A C21A 108.0 . .
C18A C22A Ti1 70.79(14) . .
C21A C22A Ti1 76.23(14) . .
C22B C18B C19B 108.0 . .
C22B C18B Ti1 73.61(18) . .
C19B C18B Ti1 72.26(18) . .
C20B C19B C18B 108.0 . .
C20B C19B Ti1 72.98(18) . .
C18B C19B Ti1 73.70(18) . .
C19B C20B C21B 108.0 . .
C19B C20B Ti1 72.85(18) . .
C21B C20B Ti1 73.76(18) . .
C22B C21B C20B 108.0 . .
C22B C21B Ti1 73.50(18) . .
C20B C21B Ti1 72.23(18) . .
C21B C22B C18B 108.0 . .
C21B C22B Ti1 72.70(18) . .
C18B C22B Ti1 72.58(18) . .
C2 C1 C5 136.4(2) . .
C2 C1 Ti1 76.62(13) . .
C5 C1 Ti1 146.40(16) . .
C1 C2 C3 138.6(2) . .
C1 C2 Ti1 68.78(13) . .
C3 C2 Ti1 146.73(14) . .
C1 C2 Al1 145.39(16) . .
C3 C2 Al1 75.95(11) . .
Ti1 C2 Al1 78.94(6) . .
C4 C3 C2 118.76(18) . .
C4 C3 Al1 52.28(11) . .
C2 C3 Al1 68.87(11) . .
C3 C4 C9 124.40(18) . .
C3 C4 Al1 95.04(14) . .
C9 C4 Al1 138.59(14) . .
C7 C5 C1 110.47(19) . .
C7 C5 C6 108.4(2) . .
C1 C5 C6 112.9(2) . .
C7 C5 C8 109.3(2) . .
C1 C5 C8 107.43(18) . .
C6 C5 C8 108.3(2) . .
C4 C9 C10 108.86(18) . .
C4 C9 C12 109.81(18) . .
C10 C9 C12 109.13(18) . .
C4 C9 C11 112.81(17) . .
C10 C9 C11 108.04(19) . .
C12 C9 C11 108.1(2) . .
C24 C23 Al1 119.42(14) . .
C25 C24 C26 110.1(2) . .
C25 C24 C23 112.06(19) . .
C26 C24 C23 111.8(2) . .
C30 C29 C28A 102.3(2) . .
C30 C29 C28B 107.8(2) . .
O1 C30 C29 104.89(15) . .
C32 C31 C32 119.9(3) 2 .
C31 C32 C33 120.2(3) . .
C34 C33 C32 119.6(3) . .
C33 C34 C33 120.5(3) . 2
C4 Al1 O1 105.94(7) . .
C4 Al1 C23 115.11(9) . .
O1 Al1 C23 97.09(8) . .
C4 Al1 C2 66.91(8) . .
O1 Al1 C2 151.45(7) . .
C23 Al1 C2 111.05(8) . .
C4 Al1 C3 32.68(7) . .
O1 Al1 C3 136.41(6) . .
C23 Al1 C3 112.09(8) . .
C2 Al1 C3 35.18(7) . .
C4 Al1 Ti1 108.30(6) . .
O1 Al1 Ti1 116.57(5) . .
C23 Al1 Ti1 113.49(7) . .
C2 Al1 Ti1 47.98(5) . .
C3 Al1 Ti1 81.36(5) . .
C1 Ti1 C2 34.60(7) . .
C1 Ti1 C18A 81.73(11) . .
C2 Ti1 C18A 103.30(12) . .
C1 Ti1 C19B 93.82(14) . .
C2 Ti1 C19B 93.27(13) . .
C18A Ti1 C19B 39.88(13) . .
C1 Ti1 C20B 127.60(14) . .
C2 Ti1 C20B 123.21(17) . .
C18A Ti1 C20B 55.03(12) . .
C19B Ti1 C20B 34.17(11) . .
C1 Ti1 C19A 87.15(11) . .
C2 Ti1 C19A 90.21(10) . .
C18A Ti1 C19A 34.08(8) . .
C19B Ti1 C19A 7.92(13) . .
C20B Ti1 C19A 40.47(13) . .
C1 Ti1 C15 128.13(10) . .
C2 Ti1 C15 137.86(7) . .
C18A Ti1 C15 110.94(13) . .
C19B Ti1 C15 128.80(14) . .
C20B Ti1 C15 96.84(17) . .
C19A Ti1 C15 131.78(10) . .
C1 Ti1 C16 95.77(10) . .
C2 Ti1 C16 116.46(9) . .
C18A Ti1 C16 102.38(12) . .
C19B Ti1 C16 138.75(13) . .
C20B Ti1 C16 119.25(18) . .
C19A Ti1 C16 135.58(11) . .
C1 Ti1 C14 126.04(8) . .
C2 Ti1 C14 113.64(8) . .
C18A Ti1 C14 142.38(13) . .
C19B Ti1 C14 139.01(15) . .
C20B Ti1 C14 106.23(14) . .
C19A Ti1 C14 146.35(11) . .
C16 Ti1 C14 55.12(6) . .
C1 Ti1 C18B 75.53(14) . .
C2 Ti1 C18B 93.58(16) . .
C18A Ti1 C18B 10.88(13) . .
C19B Ti1 C18B 34.05(10) . .
C20B Ti1 C18B 56.53(17) . .
C19A Ti1 C18B 27.00(12) . .
C15 Ti1 C18B 121.82(17) . .
C16 Ti1 C18B 111.59(15) . .
C14 Ti1 C18B 152.68(16) . .
C1 Ti1 C17 75.74(8) . .
C2 Ti1 C17 85.59(8) . .
C18A Ti1 C17 124.12(10) . .
C19B Ti1 C17 163.12(14) . .
C20B Ti1 C17 151.19(17) . .
C19A Ti1 C17 155.48(11) . .
C15 Ti1 C17 55.12(6) . .
C14 Ti1 C17 55.06(6) . .
C18B Ti1 C17 129.14(13) . .
C1 Ti1 C21B 128.53(16) . .
C2 Ti1 C21B 148.22(12) . .
C18A Ti1 C21B 47.93(11) . .
C19B Ti1 C21B 56.52(17) . .
C20B Ti1 C21B 34.01(11) . .
C19A Ti1 C21B 58.50(12) . .
C15 Ti1 C21B 73.31(13) . .
C16 Ti1 C21B 86.91(17) . .
C14 Ti1 C21B 97.21(13) . .
C18B Ti1 C21B 56.28(17) . .
C17 Ti1 C21B 120.14(16) . .
C27A O1 C30 109.69(18) . .
C30 O1 C27B 106.6(3) . .
C27A O1 Al1 127.30(18) . .
C30 O1 Al1 119.02(12) . .
C27B O1 Al1 119.5(2) . .
O1 C27A C28A 103.1(2) . .
C29 C28A C27A 102.6(3) . .
C27B C28B C29 103.7(4) . .
O1 C27B C28B 104.5(3) . .

loop_
_geom_bond_atom_site_label_1
_geom_bond_atom_site_label_2
_geom_bond_distance
_geom_bond_site_symmetry_2
C13 C17 1.3797(16) .
C13 C14 1.3797(15) .
C13 Ti1 2.4177(18) .
C14 C15 1.3798(15) .
C14 Ti1 2.4143(19) .
C15 C16 1.3795(15) .
C15 Ti1 2.410(2) .
C16 C17 1.3798(15) .
C16 Ti1 2.410(2) .
C17 Ti1 2.4150(19) .
C18A C22A 1.399(3) .
C18A C19A 1.399(3) .
C18A Ti1 2.369(4) .
C19A C20A 1.399(3) .
C19A Ti1 2.405(4) .
C20A C21A 1.399(3) .
C20A Ti1 2.483(4) .
C21A C22A 1.399(3) .
C21A Ti1 2.496(4) .
C22A Ti1 2.426(3) .
C18B C22B 1.408(5) .
C18B C19B 1.409(5) .
C18B Ti1 2.414(5) .
C19B C20B 1.408(5) .
C19B Ti1 2.396(5) .
C20B C21B 1.409(5) .
C20B Ti1 2.398(5) .
C21B C22B 1.408(5) .
C21B Ti1 2.417(5) .
C22B Ti1 2.428(5) .
C1 C2 1.289(3) .
C1 C5 1.523(3) .
C1 Ti1 2.115(2) .
C2 C3 1.468(3) .
C2 Ti1 2.208(2) .
C2 Al1 2.376(2) .
C3 C4 1.339(3) .
C3 Al1 2.471(2) .
C4 C9 1.524(3) .
C4 Al1 1.962(2) .
C5 C7 1.522(3) .
C5 C6 1.526(3) .
C5 C8 1.537(3) .
C9 C10 1.524(3) .
C9 C12 1.532(3) .
C9 C11 1.534(3) .
C23 C24 1.537(3) .
C23 Al1 1.988(2) .
C24 C25 1.522(3) .
C24 C26 1.523(4) .
C29 C30 1.501(2) .
C29 C28A 1.502(2) .
C29 C28B 1.505(2) .
C30 O1 1.4609(19) .
C31 C32 1.3762(17) 2
C31 C32 1.3763(17) .
C32 C33 1.3779(18) .
C33 C34 1.3765(17) .
C34 C33 1.3765(17) 2
Al1 O1 1.9753(15) .
Al1 Ti1 2.9165(7) .
O1 C27A 1.459(2) .
O1 C27B 1.462(2) .
C27A C28A 1.506(2) .
C28B C27B 1.504(2) .
